data_7204625
loop_
_publ_author_name
'Kamiyama, Asako'
'Noguchi, Tomoko'
'Kajiwara, Takashi'
'Ito, Tasuku'

_publ_section_title
;
 Controlling the construction of trinuclear, 1-D, and 2-D
 Ni(ii)Fe(ii)/Fe(ii)Fe(ii) complexes: selective syntheses, structures,
 and magnetic properties
;
_journal_issue 40
_journal_name_full CrystEngComm
_journal_page_first 231
_journal_paper_doi 10.1039/b302413j
_journal_volume 5
_journal_year 2003
_chemical_formula_sum 'C27 H17 Cl3 Fe N8 Ni O4 S2'
_chemical_formula_weight 802.52
_chemical_name_systematic
;
?
;
_space_group_IT_number 14
_symmetry_cell_setting monoclinic
_symmetry_space_group_name_Hall '-P 2ybc'
_symmetry_space_group_name_H-M 'P 1 21/c 1'
_atom_sites_solution_hydrogens geom
_atom_sites_solution_primary direct
_atom_sites_solution_secondary difmap
_audit_creation_method SHELXL-97
_cell_angle_alpha 90.00
_cell_angle_beta 98.035(3)
_cell_angle_gamma 90.00
_cell_formula_units_Z 4
_cell_length_a 9.7081(13)
_cell_length_b 19.095(3)
_cell_length_c 18.094(2)
_cell_measurement_reflns_used 915
_cell_measurement_temperature 200(2)
_cell_measurement_theta_max 27.54
_cell_measurement_theta_min 1.56
_cell_volume 3321.3(8)
_computing_cell_refinement 'Bruker SMART'
_computing_data_collection 'Bruker SMART'
_computing_data_reduction 'Bruker SHELXTL'
_computing_molecular_graphics 'Bruker SHELXTL'
_computing_publication_material 'Bruker SHELXTL'
_computing_structure_refinement 'SHELXL-97 (Sheldrick, 1997)'
_computing_structure_solution 'SIR-97 (Altomare et al., 1997)'
_diffrn_ambient_temperature 200(2)
_diffrn_measured_fraction_theta_full 0.996
_diffrn_measured_fraction_theta_max 0.996
_diffrn_measurement_device_type 'CCD area detector'
_diffrn_measurement_method 'phi and omega scans'
_diffrn_radiation_monochromator graphite
_diffrn_radiation_source 'fine-focus sealed tube'
_diffrn_radiation_type MoK\a
_diffrn_radiation_wavelength 0.71073
_diffrn_reflns_av_R_equivalents 0.0631
_diffrn_reflns_av_sigmaI/netI 0.0681
_diffrn_reflns_limit_h_max 12
_diffrn_reflns_limit_h_min -12
_diffrn_reflns_limit_k_max 24
_diffrn_reflns_limit_k_min -24
_diffrn_reflns_limit_l_max 23
_diffrn_reflns_limit_l_min -23
_diffrn_reflns_number 31513
_diffrn_reflns_theta_full 27.54
_diffrn_reflns_theta_max 27.54
_diffrn_reflns_theta_min 1.56
_exptl_absorpt_coefficient_mu 1.417
_exptl_absorpt_correction_T_max 0.862073
_exptl_absorpt_correction_T_min 0.713943
_exptl_absorpt_correction_type multi-scan
_exptl_crystal_colour black
_exptl_crystal_density_diffrn 1.605
_exptl_crystal_density_method 'not measured'
_exptl_crystal_description prism
_exptl_crystal_F_000 1616
_exptl_crystal_size_max 0.18
_exptl_crystal_size_mid 0.15
_exptl_crystal_size_min 0.10
_refine_diff_density_max 1.067
_refine_diff_density_min -1.066
_refine_diff_density_rms 0.119
_refine_ls_extinction_method none
_refine_ls_goodness_of_fit_ref 1.043
_refine_ls_hydrogen_treatment ' riding model '
_refine_ls_matrix_type full
_refine_ls_number_parameters 418
_refine_ls_number_reflns 7644
_refine_ls_number_restraints 0
_refine_ls_restrained_S_all 1.043
_refine_ls_R_factor_all 0.1197
_refine_ls_R_factor_gt 0.0675
_refine_ls_shift/su_max 0.012
_refine_ls_shift/su_mean 0.000
_refine_ls_structure_factor_coef Fsqd
_refine_ls_weighting_details 'calc w=1/[\s^2^(Fo^2^)+(0.1258P)^2^+0.0000P] where P=(Fo^2^+2Fc^2^)/3'
_refine_ls_weighting_scheme calc
_refine_ls_wR_factor_gt 0.1897
_refine_ls_wR_factor_ref 0.2175
_reflns_number_gt 4555
_reflns_number_total 7644
_reflns_threshold_expression >2sigma(I)
_cod_data_source_file b302413j.txt
_cod_data_source_block complex4d
_cod_depositor_comments
;
The following automatic conversions were performed:
'_symmetry_cell_setting' value 'Monoclinic' changed to 'monoclinic'
according to '/home/saulius/struct/CIF-dictionaries/cif_core.dic'
dictionary named 'cif_core.dic' version 2.4.1 from
2010-06-29.

'_exptl_absorpt_correction_type' value ' multi scan ' changed
to 'multi-scan' according to
'/home/saulius/struct/CIF-dictionaries/cif_core.dic' dictionary named
'cif_core.dic' version 2.4.1 from 2010-06-29.

Automatic conversion script
Id: cif_fix_enum 1527 2010-12-29 10:47:43Z saulius 
;
_cod_original_sg_symbol_H-M P2(1)/c
_cod_database_code 7204625

loop_
_symmetry_equiv_pos_as_xyz
'x, y, z'
'-x, y+1/2, -z+1/2'
'-x, -y, -z'
'x, -y-1/2, z-1/2'

loop_
_atom_site_label
_atom_site_type_symbol
_atom_site_fract_x
_atom_site_fract_y
_atom_site_fract_z
_atom_site_U_iso_or_equiv
_atom_site_adp_type
_atom_site_occupancy
_atom_site_symmetry_multiplicity
_atom_site_calc_flag
_atom_site_refinement_flags
_atom_site_disorder_assembly
_atom_site_disorder_group
Ni1 Ni 0.73397(6) 0.24481(3) 0.49731(3) 0.0289(2) Uani 1 1 d . . .
Fe1 Fe 1.0000 0.0000 0.5000 0.0378(3) Uani 1 2 d S . .
Fe2 Fe 0.5000 0.5000 0.5000 0.0453(3) Uani 1 2 d S . .
N1 N 0.8407(4) 0.2443(2) 0.6073(2) 0.0335(9) Uani 1 1 d . . .
N2 N 0.8214(4) 0.1492(2) 0.5007(2) 0.0301(9) Uani 1 1 d . . .
N3 N 0.6625(4) 0.2083(2) 0.3893(2) 0.0323(9) Uani 1 1 d . . .
N4 N 0.5465(5) 0.2186(3) 0.5353(2) 0.0406(11) Uani 1 1 d . . .
N5 N 0.6460(4) 0.3400(2) 0.4978(2) 0.0324(10) Uani 1 1 d . . .
N6 N 0.8919(4) 0.3076(2) 0.4636(2) 0.0276(9) Uani 1 1 d . . .
O1 O 0.9695(4) 0.07591(19) 0.5778(2) 0.0432(9) Uani 1 1 d . . .
O2 O 0.8305(4) 0.04550(19) 0.4342(2) 0.0427(9) Uani 1 1 d . . .
O3 O 0.4562(4) 0.3992(2) 0.5325(2) 0.0525(11) Uani 1 1 d . . .
O4 O 0.6896(4) 0.45835(19) 0.4823(2) 0.0423(9) Uani 1 1 d . . .
C1 C 0.8501(6) 0.2946(3) 0.6582(3) 0.0485(15) Uani 1 1 d . . .
H1 H 0.7989 0.3366 0.6472 0.058 Uiso 1 1 calc R . .
C2 C 0.9321(7) 0.2880(4) 0.7270(3) 0.0588(18) Uani 1 1 d . . .
H2 H 0.9354 0.3248 0.7626 0.071 Uiso 1 1 calc R . .
C3 C 1.0078(7) 0.2286(3) 0.7432(3) 0.0487(15) Uani 1 1 d . . .
H3 H 1.0675 0.2240 0.7893 0.058 Uiso 1 1 calc R . .
C4 C 0.9962(6) 0.1755(3) 0.6917(3) 0.0415(13) Uani 1 1 d . . .
H4 H 1.0443 0.1326 0.7024 0.050 Uiso 1 1 calc R . .
C5 C 0.9135(5) 0.1854(3) 0.6244(3) 0.0316(11) Uani 1 1 d . . .
C6 C 0.9029(5) 0.1300(3) 0.5650(3) 0.0321(11) Uani 1 1 d . . .
C7 C 0.7914(5) 0.1071(3) 0.4407(3) 0.0352(12) Uani 1 1 d . . .
C8 C 0.6984(5) 0.1410(3) 0.3783(3) 0.0332(11) Uani 1 1 d . . .
C9 C 0.6549(6) 0.1058(3) 0.3123(3) 0.0434(13) Uani 1 1 d . . .
H5 H 0.6807 0.0584 0.3060 0.052 Uiso 1 1 calc R . .
C10 C 0.5733(6) 0.1412(4) 0.2561(3) 0.0510(16) Uani 1 1 d . . .
H6 H 0.5417 0.1184 0.2102 0.061 Uiso 1 1 calc R . .
C11 C 0.5377(6) 0.2098(4) 0.2668(3) 0.0487(15) Uani 1 1 d . . .
H7 H 0.4822 0.2350 0.2282 0.058 Uiso 1 1 calc R . .
C12 C 0.5833(5) 0.2413(3) 0.3333(3) 0.0398(12) Uani 1 1 d . . .
H8 H 0.5578 0.2886 0.3404 0.048 Uiso 1 1 calc R . .
C13 C 0.5014(6) 0.1574(3) 0.5531(3) 0.0487(15) Uani 1 1 d . . .
H9 H 0.5563 0.1173 0.5464 0.058 Uiso 1 1 calc R . .
C14 C 0.3771(8) 0.1482(5) 0.5812(4) 0.065(2) Uani 1 1 d . . .
H10 H 0.3481 0.1027 0.5937 0.078 Uiso 1 1 calc R . .
C15 C 0.2994(7) 0.2036(5) 0.5903(4) 0.075(3) Uani 1 1 d . . .
H11 H 0.2137 0.1978 0.6093 0.090 Uiso 1 1 calc R . .
C16 C 0.3414(6) 0.2687(4) 0.5727(3) 0.0543(17) Uani 1 1 d . . .
H12 H 0.2863 0.3086 0.5795 0.065 Uiso 1 1 calc R . .
C17 C 0.4675(6) 0.2756(3) 0.5443(3) 0.0417(13) Uani 1 1 d . . .
C18 C 0.5228(5) 0.3452(3) 0.5239(3) 0.0379(12) Uani 1 1 d . . .
C19 C 0.7221(5) 0.3960(3) 0.4808(3) 0.0312(11) Uani 1 1 d . . .
C20 C 0.8615(5) 0.3761(2) 0.4614(3) 0.0279(10) Uani 1 1 d . . .
C21 C 0.9537(5) 0.4255(3) 0.4434(3) 0.0361(12) Uani 1 1 d . . .
H13 H 0.9287 0.4736 0.4416 0.043 Uiso 1 1 calc R . .
C22 C 1.0820(6) 0.4052(3) 0.4280(3) 0.0391(13) Uani 1 1 d . . .
H14 H 1.1473 0.4390 0.4161 0.047 Uiso 1 1 calc R . .
C23 C 1.1140(5) 0.3359(3) 0.4301(3) 0.0374(12) Uani 1 1 d . . .
H15 H 1.2023 0.3206 0.4196 0.045 Uiso 1 1 calc R . .
C24 C 1.0174(5) 0.2880(3) 0.4475(3) 0.0318(11) Uani 1 1 d . . .
H16 H 1.0402 0.2396 0.4482 0.038 Uiso 1 1 calc R . .
N7 N 1.1250(6) 0.0719(3) 0.4508(3) 0.0552(14) Uani 1 1 d . . .
C25 C 1.1839(6) 0.1110(3) 0.4181(3) 0.0393(13) Uani 1 1 d . . .
S1 S 1.26807(17) 0.16680(8) 0.37265(9) 0.0514(4) Uani 1 1 d . . .
N8 N 0.5827(6) 0.5275(3) 0.6096(3) 0.0633(15) Uani 1 1 d . . .
C26 C 0.6141(6) 0.5584(3) 0.6637(3) 0.0449(14) Uani 1 1 d . . .
S2 S 0.6596(2) 0.60308(12) 0.73860(11) 0.0761(6) Uani 1 1 d . . .
C27 C 1.1677(17) 0.0379(8) 0.2355(8) 0.179(8) Uani 1 1 d . . .
Cl1 Cl 1.2799(5) -0.0445(4) 0.2524(3) 0.241(3) Uani 1 1 d . . .
Cl2 Cl 0.9998(4) 0.01290(14) 0.23871(18) 0.1192(10) Uani 1 1 d . . .
Cl3 Cl 1.1967(7) 0.0781(3) 0.1584(2) 0.262(4) Uani 1 1 d . . .

loop_
_atom_site_aniso_label
_atom_site_aniso_U_11
_atom_site_aniso_U_22
_atom_site_aniso_U_33
_atom_site_aniso_U_23
_atom_site_aniso_U_13
_atom_site_aniso_U_12
Ni1 0.0253(3) 0.0293(4) 0.0316(4) 0.0018(3) 0.0023(2) 0.0041(3)
Fe1 0.0411(6) 0.0227(5) 0.0478(7) 0.0030(4) 0.0000(5) 0.0030(4)
Fe2 0.0374(6) 0.0529(7) 0.0435(7) -0.0188(5) -0.0023(5) 0.0272(5)
N1 0.030(2) 0.039(2) 0.031(2) -0.0031(18) 0.0034(17) 0.0028(18)
N2 0.032(2) 0.028(2) 0.028(2) 0.0015(16) -0.0017(17) 0.0013(17)
N3 0.028(2) 0.035(2) 0.033(2) 0.0017(18) 0.0003(17) 0.0015(18)
N4 0.030(2) 0.059(3) 0.031(2) 0.006(2) -0.0015(19) -0.010(2)
N5 0.022(2) 0.034(2) 0.040(2) -0.0049(18) 0.0043(18) 0.0088(17)
N6 0.026(2) 0.028(2) 0.030(2) -0.0009(16) 0.0053(17) 0.0084(16)
O1 0.054(2) 0.032(2) 0.039(2) 0.0024(16) -0.0097(18) 0.0101(18)
O2 0.049(2) 0.030(2) 0.045(2) -0.0071(16) -0.0082(18) 0.0054(17)
O3 0.033(2) 0.065(3) 0.062(3) -0.011(2) 0.0147(19) 0.018(2)
O4 0.035(2) 0.033(2) 0.060(3) -0.0064(17) 0.0102(18) 0.0147(16)
C1 0.053(4) 0.051(4) 0.041(3) -0.013(3) 0.007(3) 0.016(3)
C2 0.062(4) 0.071(5) 0.040(4) -0.018(3) -0.004(3) -0.001(4)
C3 0.052(4) 0.060(4) 0.032(3) -0.001(3) -0.004(3) 0.002(3)
C4 0.043(3) 0.047(3) 0.033(3) 0.007(2) -0.002(2) 0.002(3)
C5 0.029(3) 0.036(3) 0.030(3) 0.003(2) 0.003(2) -0.003(2)
C6 0.031(3) 0.031(3) 0.033(3) 0.006(2) 0.001(2) 0.000(2)
C7 0.034(3) 0.035(3) 0.036(3) -0.002(2) 0.004(2) -0.004(2)
C8 0.033(3) 0.031(3) 0.035(3) 0.000(2) 0.002(2) -0.001(2)
C9 0.043(3) 0.046(3) 0.040(3) -0.002(2) 0.001(3) -0.003(3)
C10 0.042(3) 0.079(5) 0.029(3) 0.001(3) -0.004(3) -0.007(3)
C11 0.041(3) 0.064(4) 0.037(3) 0.012(3) -0.005(3) 0.004(3)
C12 0.035(3) 0.047(3) 0.036(3) 0.011(2) 0.000(2) 0.007(2)
C13 0.047(4) 0.057(4) 0.040(3) 0.012(3) 0.002(3) -0.012(3)
C14 0.053(4) 0.091(6) 0.050(4) 0.015(4) 0.003(3) -0.023(4)
C15 0.031(3) 0.153(8) 0.040(4) 0.025(4) 0.007(3) -0.032(5)
C16 0.025(3) 0.104(6) 0.034(3) 0.003(3) 0.006(2) 0.001(3)
C17 0.028(3) 0.071(4) 0.025(3) -0.002(2) 0.001(2) 0.000(3)
C18 0.026(3) 0.058(4) 0.031(3) -0.004(2) 0.006(2) 0.010(2)
C19 0.027(2) 0.035(3) 0.031(3) -0.003(2) -0.002(2) 0.006(2)
C20 0.027(2) 0.028(2) 0.028(3) -0.0031(19) 0.003(2) 0.0062(19)
C21 0.035(3) 0.027(3) 0.045(3) -0.004(2) 0.002(2) 0.003(2)
C22 0.033(3) 0.043(3) 0.041(3) -0.001(2) 0.006(2) -0.006(2)
C23 0.021(2) 0.049(3) 0.043(3) -0.003(2) 0.006(2) 0.008(2)
C24 0.028(3) 0.032(3) 0.035(3) -0.002(2) 0.005(2) 0.011(2)
N7 0.059(3) 0.046(3) 0.060(3) -0.003(3) 0.007(3) -0.013(3)
C25 0.038(3) 0.032(3) 0.047(3) -0.001(2) 0.003(3) 0.008(2)
S1 0.0523(9) 0.0500(9) 0.0541(10) 0.0040(7) 0.0151(7) -0.0046(7)
N8 0.050(3) 0.089(4) 0.049(3) -0.019(3) 0.004(3) 0.012(3)
C26 0.036(3) 0.058(4) 0.039(3) -0.004(3) 0.000(2) 0.007(3)
S2 0.0747(13) 0.0944(15) 0.0538(11) -0.0274(10) -0.0094(9) -0.0036(11)
C27 0.196(15) 0.172(13) 0.203(15) -0.091(11) 0.146(13) -0.104(12)
Cl1 0.145(4) 0.308(8) 0.276(7) -0.094(6) 0.054(4) -0.003(5)
Cl2 0.148(3) 0.0894(18) 0.125(2) -0.0032(16) 0.036(2) -0.0222(17)
Cl3 0.451(9) 0.227(5) 0.139(3) -0.075(3) 0.146(5) -0.232(6)

loop_
_atom_type_symbol
_atom_type_description
_atom_type_scat_dispersion_real
_atom_type_scat_dispersion_imag
_atom_type_scat_source
C C 0.0033 0.0016 'International Tables Vol C Tables 4.2.6.8 and 6.1.1.4'
H H 0.0000 0.0000 'International Tables Vol C Tables 4.2.6.8 and 6.1.1.4'
N N 0.0061 0.0033 'International Tables Vol C Tables 4.2.6.8 and 6.1.1.4'
O O 0.0106 0.0060 'International Tables Vol C Tables 4.2.6.8 and 6.1.1.4'
S S 0.1246 0.1234 'International Tables Vol C Tables 4.2.6.8 and 6.1.1.4'
Cl Cl 0.1484 0.1585 'International Tables Vol C Tables 4.2.6.8 and 6.1.1.4'
Fe Fe 0.3463 0.8444 'International Tables Vol C Tables 4.2.6.8 and 6.1.1.4'
Ni Ni 0.3393 1.1124 'International Tables Vol C Tables 4.2.6.8 and 6.1.1.4'

loop_
_geom_angle_atom_site_label_1
_geom_angle_atom_site_label_2
_geom_angle_atom_site_label_3
_geom_angle
_geom_angle_site_symmetry_1
_geom_angle_site_symmetry_3
_geom_angle_publ_flag
N5 Ni1 N2 177.92(16) . . ?
N5 Ni1 N4 79.94(18) . . ?
N2 Ni1 N4 98.93(18) . . ?
N5 Ni1 N3 102.64(17) . . ?
N2 Ni1 N3 79.11(16) . . ?
N4 Ni1 N3 92.12(17) . . ?
N5 Ni1 N6 79.24(16) . . ?
N2 Ni1 N6 101.81(16) . . ?
N4 Ni1 N6 159.07(17) . . ?
N3 Ni1 N6 94.50(16) . . ?
N5 Ni1 N1 98.77(17) . . ?
N2 Ni1 N1 79.48(16) . . ?
N4 Ni1 N1 91.37(16) . . ?
N3 Ni1 N1 158.58(16) . . ?
N6 Ni1 N1 89.68(16) . . ?
N5 Ni1 Fe1 176.28(12) . . ?
N2 Ni1 Fe1 4.30(12) . . ?
N4 Ni1 Fe1 103.23(14) . . ?
N3 Ni1 Fe1 79.32(11) . . ?
N6 Ni1 Fe1 97.51(10) . . ?
N1 Ni1 Fe1 79.31(11) . . ?
N5 Ni1 Fe2 0.30(13) . . ?
N2 Ni1 Fe2 177.71(12) . . ?
N4 Ni1 Fe2 80.01(14) . . ?
N3 Ni1 Fe2 102.93(11) . . ?
N6 Ni1 Fe2 79.16(10) . . ?
N1 Ni1 Fe2 98.49(11) . . ?
Fe1 Ni1 Fe2 176.065(13) . . ?
O1 Fe1 O1 180.000(1) . 3_756 ?
O1 Fe1 O2 94.61(14) . 3_756 ?
O1 Fe1 O2 85.39(14) 3_756 3_756 ?
O1 Fe1 O2 85.39(14) . . ?
O1 Fe1 O2 94.61(14) 3_756 . ?
O2 Fe1 O2 180.000(1) 3_756 . ?
O1 Fe1 N7 88.67(18) . . ?
O1 Fe1 N7 91.33(18) 3_756 . ?
O2 Fe1 N7 93.3(2) 3_756 . ?
O2 Fe1 N7 86.70(19) . . ?
O1 Fe1 N7 91.33(18) . 3_756 ?
O1 Fe1 N7 88.67(18) 3_756 3_756 ?
O2 Fe1 N7 86.70(19) 3_756 3_756 ?
O2 Fe1 N7 93.3(2) . 3_756 ?
N7 Fe1 N7 180.0(2) . 3_756 ?
O1 Fe1 Ni1 43.78(10) . . ?
O1 Fe1 Ni1 136.22(10) 3_756 . ?
O2 Fe1 Ni1 135.54(10) 3_756 . ?
O2 Fe1 Ni1 44.46(10) . . ?
N7 Fe1 Ni1 74.48(16) . . ?
N7 Fe1 Ni1 105.52(16) 3_756 . ?
O4 Fe2 O4 180.0(2) 3_666 . ?
O4 Fe2 O3 84.80(14) 3_666 3_666 ?
O4 Fe2 O3 95.20(15) . 3_666 ?
O4 Fe2 O3 95.20(15) 3_666 . ?
O4 Fe2 O3 84.80(14) . . ?
O3 Fe2 O3 180.0(2) 3_666 . ?
O4 Fe2 N8 89.31(19) 3_666 . ?
O4 Fe2 N8 90.69(19) . . ?
O3 Fe2 N8 88.2(2) 3_666 . ?
O3 Fe2 N8 91.8(2) . . ?
O4 Fe2 N8 90.69(19) 3_666 3_666 ?
O4 Fe2 N8 89.31(19) . 3_666 ?
O3 Fe2 N8 91.8(2) 3_666 3_666 ?
O3 Fe2 N8 88.2(2) . 3_666 ?
N8 Fe2 N8 180.000(1) . 3_666 ?
O4 Fe2 Ni1 137.29(11) 3_666 . ?
O4 Fe2 Ni1 42.71(11) . . ?
O3 Fe2 Ni1 137.28(10) 3_666 . ?
O3 Fe2 Ni1 42.72(10) . . ?
N8 Fe2 Ni1 97.42(17) . . ?
N8 Fe2 Ni1 82.58(17) 3_666 . ?
C1 N1 C5 117.7(5) . . ?
C1 N1 Ni1 129.0(4) . . ?
C5 N1 Ni1 113.2(3) . . ?
C7 N2 C6 124.1(4) . . ?
C7 N2 Ni1 118.2(3) . . ?
C6 N2 Ni1 117.6(3) . . ?
C12 N3 C8 117.9(4) . . ?
C12 N3 Ni1 128.9(4) . . ?
C8 N3 Ni1 113.1(3) . . ?
C13 N4 C17 118.4(5) . . ?
C13 N4 Ni1 129.3(4) . . ?
C17 N4 Ni1 112.3(4) . . ?
C18 N5 C19 123.8(4) . . ?
C18 N5 Ni1 117.9(4) . . ?
C19 N5 Ni1 117.8(3) . . ?
C20 N6 C24 117.9(4) . . ?
C20 N6 Ni1 113.4(3) . . ?
C24 N6 Ni1 128.6(3) . . ?
C6 O1 Fe1 125.8(3) . . ?
C7 O2 Fe1 124.5(3) . . ?
C18 O3 Fe2 127.3(4) . . ?
C19 O4 Fe2 127.6(3) . . ?
N1 C1 C2 122.2(6) . . ?
C3 C2 C1 119.7(6) . . ?
C2 C3 C4 118.6(5) . . ?
C3 C4 C5 118.9(5) . . ?
N1 C5 C4 122.9(5) . . ?
N1 C5 C6 116.4(4) . . ?
C4 C5 C6 120.7(5) . . ?
O1 C6 N2 128.2(5) . . ?
O1 C6 C5 118.5(4) . . ?
N2 C6 C5 113.2(4) . . ?
O2 C7 N2 127.1(5) . . ?
O2 C7 C8 119.8(5) . . ?
N2 C7 C8 113.0(4) . . ?
N3 C8 C9 122.2(5) . . ?
N3 C8 C7 116.2(4) . . ?
C9 C8 C7 121.5(5) . . ?
C10 C9 C8 118.3(6) . . ?
C11 C10 C9 119.6(6) . . ?
C12 C11 C10 119.1(5) . . ?
N3 C12 C11 122.8(5) . . ?
N4 C13 C14 123.0(7) . . ?
C15 C14 C13 119.1(7) . . ?
C14 C15 C16 120.4(6) . . ?
C15 C16 C17 118.7(7) . . ?
N4 C17 C16 120.5(6) . . ?
N4 C17 C18 117.0(5) . . ?
C16 C17 C18 122.5(6) . . ?
O3 C18 N5 127.6(5) . . ?
O3 C18 C17 119.7(5) . . ?
N5 C18 C17 112.7(5) . . ?
O4 C19 N5 127.3(5) . . ?
O4 C19 C20 119.6(5) . . ?
N5 C19 C20 113.0(4) . . ?
N6 C20 C21 122.0(4) . . ?
N6 C20 C19 116.5(4) . . ?
C21 C20 C19 121.6(4) . . ?
C22 C21 C20 119.8(5) . . ?
C23 C22 C21 118.7(5) . . ?
C22 C23 C24 119.5(5) . . ?
N6 C24 C23 122.1(5) . . ?
C25 N7 Fe1 173.6(5) . . ?
N7 C25 S1 179.4(6) . . ?
C26 N8 Fe2 162.9(6) . . ?
N8 C26 S2 178.7(7) . . ?
Cl3 C27 Cl2 115.8(12) . . ?
Cl3 C27 Cl1 111.0(7) . . ?
Cl2 C27 Cl1 106.8(7) . . ?

loop_
_geom_bond_atom_site_label_1
_geom_bond_atom_site_label_2
_geom_bond_distance
_geom_bond_site_symmetry_2
_geom_bond_publ_flag
Ni1 N5 2.008(4) . ?
Ni1 N2 2.010(4) . ?
Ni1 N4 2.094(4) . ?
Ni1 N3 2.100(4) . ?
Ni1 N6 2.104(4) . ?
Ni1 N1 2.112(4) . ?
Ni1 Fe1 5.3376(8) . ?
Ni1 Fe2 5.3794(8) . ?
Fe1 O1 2.071(4) . ?
Fe1 O1 2.071(4) 3_756 ?
Fe1 O2 2.082(4) 3_756 ?
Fe1 O2 2.082(4) . ?
Fe1 N7 2.110(5) . ?
Fe1 N7 2.110(5) 3_756 ?
Fe2 O4 2.071(3) 3_666 ?
Fe2 O4 2.071(3) . ?
Fe2 O3 2.073(5) 3_666 ?
Fe2 O3 2.073(5) . ?
Fe2 N8 2.100(5) . ?
Fe2 N8 2.100(5) 3_666 ?
N1 C1 1.325(7) . ?
N1 C5 1.342(6) . ?
N2 C7 1.350(6) . ?
N2 C6 1.362(6) . ?
N3 C12 1.339(6) . ?
N3 C8 1.355(6) . ?
N4 C13 1.303(7) . ?
N4 C17 1.355(7) . ?
N5 C18 1.348(6) . ?
N5 C19 1.361(7) . ?
N6 C20 1.339(6) . ?
N6 C24 1.345(6) . ?
O1 C6 1.223(6) . ?
O2 C7 1.247(6) . ?
O3 C18 1.238(6) . ?
O4 C19 1.232(6) . ?
C1 C2 1.385(8) . ?
C2 C3 1.362(9) . ?
C3 C4 1.371(8) . ?
C4 C5 1.375(7) . ?
C5 C6 1.502(7) . ?
C7 C8 1.490(7) . ?
C8 C9 1.384(7) . ?
C9 C10 1.376(8) . ?
C10 C11 1.376(9) . ?
C11 C12 1.363(8) . ?
C13 C14 1.385(9) . ?
C14 C15 1.323(11) . ?
C15 C16 1.360(11) . ?
C16 C17 1.398(8) . ?
C17 C18 1.500(8) . ?
C19 C20 1.494(7) . ?
C20 C21 1.371(7) . ?
C21 C22 1.369(7) . ?
C22 C23 1.359(8) . ?
C23 C24 1.377(7) . ?
N7 C25 1.152(7) . ?
C25 S1 1.633(6) . ?
N8 C26 1.146(7) . ?
C26 S2 1.611(6) . ?
C27 Cl3 1.651(15) . ?
C27 Cl2 1.707(13) . ?
C27 Cl1 1.914(19) . ?
